data_7251785
loop_
_publ_author_name
'Snisha, Kallivalappil'
'Karthikeyan, Mano Chitra'
'Bhuvanesh, Nattamai'
'Arockiam, Antony Joseph Velanganni'
'Karvembu, Ramasamy'

_publ_section_title
;
 Synthesis of sulfanyl derivatives of 1,2,4-triazoles via an acid
 catalyzed intramolecular cyclization of isothiosemicarbazones: structural
 characterization, E/Z isomerism, mechanistic insights and in vitro
 cytotoxicity
;
_journal_issue 15
_journal_name_full 'RSC Advances'
_journal_page_first 13433
_journal_page_last 13446
_journal_paper_doi 10.1039/D6RA00822D
_journal_volume 16
_journal_year 2026
_chemical_formula_moiety 'C16 H14 N4 O2 S'
_chemical_formula_sum 'C16 H14 N4 O2 S'
_chemical_formula_weight 326.37
_space_group_crystal_system monoclinic
_space_group_IT_number 14
_space_group_name_Hall '-P 2ybc'
_space_group_name_H-M_alt 'P 1 21/c 1'
_atom_sites_solution_hydrogens geom
_atom_sites_solution_primary dual
_audit_creation_date 2024-03-22
_audit_creation_method
;
Olex2 1.5
(compiled 2023.08.24 svn.re1ec1418 for OlexSys, GUI svn.r6817)
;
_audit_update_record
;
2025-11-28 deposited with the CCDC.	2026-03-04 downloaded from the CCDC.
;
_cell_angle_alpha 90
_cell_angle_beta 106.138(2)
_cell_angle_gamma 90
_cell_formula_units_Z 4
_cell_length_a 18.0524(4)
_cell_length_b 7.4997(2)
_cell_length_c 11.6915(2)
_cell_measurement_reflns_used 8546
_cell_measurement_temperature 100.00(10)
_cell_measurement_theta_max 78.6230
_cell_measurement_theta_min 2.5320
_cell_volume 1520.51(6)
_computing_cell_refinement 'CrysAlisPro 1.171.43.98a (Rigaku OD, 2023)'
_computing_data_collection 'CrysAlisPro system (CCD 43.103a 64-bit (release 20-12-2023))'
_computing_data_reduction 'CrysAlisPro 1.171.43.98a (Rigaku OD, 2023)'
_computing_molecular_graphics 'Olex2 1.5 (Dolomanov et al., 2009)'
_computing_publication_material 'Olex2 1.5 (Dolomanov et al., 2009)'
_computing_structure_refinement 'SHELXL 2019/1 (Sheldrick, 2015)'
_computing_structure_solution 'SHELXT  (Sheldrick, 2015)'
_diffrn_ambient_environment N~2~
_diffrn_ambient_temperature 100.00(10)
_diffrn_detector 'Hybrid Pixel Array Detector'
_diffrn_detector_area_resol_mean 10.0000
_diffrn_detector_type HyPix
_diffrn_measured_fraction_theta_full 0.999
_diffrn_measured_fraction_theta_max 0.996
_diffrn_measurement_details
;
List of Runs (angles in degrees, time in seconds):

  # Type    Start    End  Width  t~exp~   \w     \q     \k     \f   Frames
#--------------------------------------------------------------------------
  1  \w   -119.00 -30.00   0.50    0.50    --  -46.64 -57.00-164.00  178
  2  \w    -63.00  26.00   0.50    0.50    --  -46.64  57.00 -23.00  178
  3  \w    -25.00  63.00   0.50    0.50    --   46.64 -57.00-164.00  176
  4  \w    -67.00 -19.00   0.50    2.00    --  -91.75  57.00 -23.00   96
  5  \w   -164.00 -75.00   0.50    2.00    --  -91.75 -57.00-164.00  178
  6  \w     97.00 178.00   0.50    2.00    --  113.25  57.00 -23.00  162
  7  \w     41.00  68.00   0.50    2.00    --  113.25 -57.00-164.00   54
  8  \w    -13.00  29.00   0.50    0.50    --  -46.64  19.00 150.00   84
  9  \w    -13.00  29.00   0.50    0.50    --  -46.64  19.00 120.00   84
 10  \w    -29.00  12.00   0.50    0.50    --   46.64 -19.00-150.00   82
 11  \w    -49.00 -19.00   0.50    2.00    --  -91.75  45.00 150.00   60
 12  \w    -49.00 -19.00   0.50    2.00    --  -91.75  45.00-180.00   60
 13  \w    110.00 178.00   0.50    2.00    --  113.25  77.00  30.00  136
 14  \w     95.00 178.00   0.50    2.00    --  113.25 125.00 -90.00  166
 15  \w     41.00  75.00   0.50    2.00    --  113.25 -61.00  90.00   68
 16  \w     41.00  75.00   0.50    2.00    --  113.25 -61.00-120.00   68
 17  \w     96.00 176.00   0.50    2.00    --  113.25  15.00 120.00  160
 18  \w     41.00  75.00   0.50    2.00    --  113.25 -61.00 120.00   68
 19  \w     41.00  75.00   0.50    2.00    --  113.25 -61.00-180.00   68
 20  \w     96.00 176.00   0.50    2.00    --  113.25  15.00 150.00  160
 21  \w     96.00 176.00   0.50    2.00    --  113.25  15.00 150.00  160
 22  \w     41.00 106.00   0.50    2.00    --  113.25 -95.00 -60.00  130
 23  \w     95.00 178.00   0.50    2.00    --  113.25 125.00   0.00  166
 24  \w     95.00 178.00   0.50    2.00    --  113.25 125.00-150.00  166
 25  \w     99.00 124.00   0.50    2.00    --  113.25 125.00-150.00   50
 26  \w     48.00  75.00   0.50    2.00    --  113.25 -77.00 -60.00   54
 27  \w    110.00 137.00   0.50    2.00    --  113.25 -77.00 -60.00   54
 28  \w     43.00  72.00   0.50    2.00    --  113.25 -61.00   0.00   58
 29  \w    151.00 176.00   0.50    2.00    --  113.25  77.00  30.00   50
 30  \w     41.00  74.00   0.50    2.00    --  113.25 -61.00 150.00   66
;
_diffrn_measurement_device 'four-circle diffractometer'
_diffrn_measurement_device_type 'XtaLAB Synergy, Dualflex, HyPix'
_diffrn_measurement_method '\w scans'
_diffrn_orient_matrix_type 'CrysAlisPro convention (1999,Acta A55,543-557)'
_diffrn_orient_matrix_UB_11 -0.0870622000
_diffrn_orient_matrix_UB_12 -0.0096711000
_diffrn_orient_matrix_UB_13 -0.0118562000
_diffrn_orient_matrix_UB_21 -0.0097235000
_diffrn_orient_matrix_UB_22 -0.1398325000
_diffrn_orient_matrix_UB_23 -0.0995645000
_diffrn_orient_matrix_UB_31 0.0147664000
_diffrn_orient_matrix_UB_32 -0.1501806000
_diffrn_orient_matrix_UB_33 0.0935748000
_diffrn_radiation_monochromator mirror
_diffrn_radiation_probe x-ray
_diffrn_radiation_type 'Cu K\a'
_diffrn_radiation_wavelength 1.54184
_diffrn_reflns_av_R_equivalents 0.0306
_diffrn_reflns_av_unetI/netI 0.0247
_diffrn_reflns_Laue_measured_fraction_full 0.999
_diffrn_reflns_Laue_measured_fraction_max 0.996
_diffrn_reflns_limit_h_max 22
_diffrn_reflns_limit_h_min -22
_diffrn_reflns_limit_k_max 8
_diffrn_reflns_limit_k_min -9
_diffrn_reflns_limit_l_max 14
_diffrn_reflns_limit_l_min -13
_diffrn_reflns_number 15216
_diffrn_reflns_point_group_measured_fraction_full 0.999
_diffrn_reflns_point_group_measured_fraction_max 0.996
_diffrn_reflns_theta_full 67.684
_diffrn_reflns_theta_max 74.492
_diffrn_reflns_theta_min 2.548
_diffrn_source 'micro-focus sealed X-ray tube'
_diffrn_source_current '1 mA'
_diffrn_source_type 'PhotonJet (Cu) X-ray Source'
_diffrn_source_voltage '50 kV'
_exptl_absorpt_coefficient_mu 2.030
_exptl_absorpt_correction_T_max 1.000
_exptl_absorpt_correction_T_min 0.678
_exptl_absorpt_correction_type gaussian
_exptl_absorpt_process_details
;
CrysAlisPro 1.171.43.98a (Rigaku Oxford Diffraction, 2023) 
Numerical absorption correction based on gaussian integration over 
a multifaceted crystal model 
Empirical absorption correction using spherical harmonics, 
implemented in SCALE3 ABSPACK scaling algorithm. 
;
_exptl_crystal_colour yellow
_exptl_crystal_colour_primary yellow
_exptl_crystal_density_diffrn 1.426
_exptl_crystal_description block
_exptl_crystal_F_000 680
_exptl_crystal_size_max 0.168
_exptl_crystal_size_mid 0.055
_exptl_crystal_size_min 0.016
_refine_diff_density_max 1.398
_refine_diff_density_min -0.472
_refine_diff_density_rms 0.076
_refine_ls_extinction_method none
_refine_ls_goodness_of_fit_ref 1.050
_refine_ls_hydrogen_treatment constr
_refine_ls_matrix_type full
_refine_ls_number_parameters 209
_refine_ls_number_reflns 3116
_refine_ls_number_restraints 0
_refine_ls_restrained_S_all 1.050
_refine_ls_R_factor_all 0.0588
_refine_ls_R_factor_gt 0.0549
_refine_ls_shift/su_max 0.000
_refine_ls_shift/su_mean 0.000
_refine_ls_structure_factor_coef Fsqd
_refine_ls_weighting_details 'w=1/[\s^2^(Fo^2^)+(0.0979P)^2^+1.3456P] where P=(Fo^2^+2Fc^2^)/3'
_refine_ls_weighting_scheme calc
_refine_ls_wR_factor_gt 0.1547
_refine_ls_wR_factor_ref 0.1592
_reflns_Friedel_coverage 0.000
_reflns_number_gt 2828
_reflns_number_total 3116
_reflns_threshold_expression 'I > 2\s(I)'
_cod_data_source_file d6ra00822d2.cif
_cod_data_source_block rk_tl5a
_cod_database_code 7251785
_shelx_shelxl_version_number 2019/1
_chemical_oxdiff_formula CHNOS
_shelx_space_group_comment
;
The symmetry employed for this shelxl refinement is uniquely defined
by the following loop, which should always be used as a source of
symmetry information in preference to the above space-group names.
They are only intended as comments.
;
_shelx_estimated_absorpt_t_max 0.968
_shelx_estimated_absorpt_t_min 0.727
_olex2_refinement_description
;
1. Fixed Uiso
 At 1.2 times of:
  All C(H) groups, All C(H,H) groups
 At 1.5 times of:
  All C(H,H,H) groups
2.a Secondary CH2 refined with riding coordinates:
 C10(H10A,H10B)
2.b Aromatic/amide H refined with riding coordinates:
 C5(H5), C6(H6), C8(H8), C9(H9), C12(H12), C13(H13), C14(H14), C15(H15),
 C16(H16)
2.c Idealised Me refined as rotating group:
 C3(H3A,H3B,H3C)
;
_olex2_exptl_crystal_mounting_method 'The crystal was mounted on a MITIGEN holder'
_olex2_submission_original_sample_id RKB_240321_SDc_TL5A
_olex2_submission_special_instructions 'No special instructions were received'
_oxdiff_exptl_absorpt_empirical_details
;
Empirical correction (ABSPACK) includes:
- Absorption correction using spherical harmonics
- Frame scaling
- Detector area scaling
- B-factor correction
;
_oxdiff_exptl_absorpt_empirical_full_max 1.346
_oxdiff_exptl_absorpt_empirical_full_min 0.768

loop_
_space_group_symop_operation_xyz
'x, y, z'
'-x, y+1/2, -z+1/2'
'-x, -y, -z'
'x, -y-1/2, z-1/2'

loop_
_atom_site_label
_atom_site_type_symbol
_atom_site_fract_x
_atom_site_fract_y
_atom_site_fract_z
_atom_site_U_iso_or_equiv
_atom_site_adp_type
_atom_site_occupancy
_atom_site_site_symmetry_order
_atom_site_calc_flag
_atom_site_refinement_flags_posn
_atom_site_refinement_flags_adp
_atom_site_refinement_flags_occupancy
_atom_site_disorder_assembly
_atom_site_disorder_group
S1 S 0.76410(3) 0.59401(7) 0.40232(5) 0.0300(2) Uani 1 1 d . . . . .
O1 O 0.18565(12) 0.5907(3) 0.0579(2) 0.0592(6) Uani 1 1 d . . . . .
O2 O 0.22713(12) 0.6921(3) -0.08598(19) 0.0564(6) Uani 1 1 d . . . . .
N1 N 0.63851(11) 0.6657(3) 0.48387(16) 0.0304(4) Uani 1 1 d . . . . .
N2 N 0.55908(11) 0.6711(3) 0.43617(16) 0.0285(4) Uani 1 1 d . . . . .
N3 N 0.61001(10) 0.5975(2) 0.29196(16) 0.0238(4) Uani 1 1 d . . . . .
N4 N 0.23699(12) 0.6387(3) 0.0173(2) 0.0432(5) Uani 1 1 d . . . . .
C1 C 0.66721(12) 0.6218(3) 0.39673(19) 0.0263(4) Uani 1 1 d . . . . .
C2 C 0.54343(12) 0.6299(3) 0.32264(18) 0.0240(4) Uani 1 1 d . . . . .
C3 C 0.62020(13) 0.5306(3) 0.18035(18) 0.0280(5) Uani 1 1 d . . . . .
H3A H 0.572401 0.473554 0.134130 0.042 Uiso 1 1 calc R U . . .
H3B H 0.662247 0.443332 0.197218 0.042 Uiso 1 1 calc R U . . .
H3C H 0.632793 0.629956 0.134611 0.042 Uiso 1 1 calc R U . . .
C4 C 0.46530(12) 0.6257(3) 0.24080(18) 0.0229(4) Uani 1 1 d . . . . .
C5 C 0.40516(13) 0.5547(3) 0.2811(2) 0.0274(4) Uani 1 1 d . . . . .
H5 H 0.415928 0.503918 0.358427 0.033 Uiso 1 1 calc R U . . .
C6 C 0.33022(13) 0.5584(3) 0.2085(2) 0.0317(5) Uani 1 1 d . . . . .
H6 H 0.289224 0.510122 0.235004 0.038 Uiso 1 1 calc R U . . .
C7 C 0.31610(13) 0.6337(3) 0.0964(2) 0.0314(5) Uani 1 1 d . . . . .
C8 C 0.37447(13) 0.7045(3) 0.05427(19) 0.0281(4) Uani 1 1 d . . . . .
H8 H 0.363169 0.755748 -0.022982 0.034 Uiso 1 1 calc R U . . .
C9 C 0.44926(12) 0.6992(3) 0.12654(18) 0.0247(4) Uani 1 1 d . . . . .
H9 H 0.490008 0.745656 0.098607 0.030 Uiso 1 1 calc R U . . .
C10 C 0.80690(14) 0.6552(3) 0.5581(2) 0.0336(5) Uani 1 1 d . . . . .
H10A H 0.789577 0.776088 0.572922 0.040 Uiso 1 1 calc R U . . .
H10B H 0.789931 0.570331 0.610547 0.040 Uiso 1 1 calc R U . . .
C11 C 0.89378(13) 0.6517(3) 0.5857(2) 0.0309(5) Uani 1 1 d . . . . .
C12 C 0.93235(14) 0.7443(3) 0.5158(2) 0.0332(5) Uani 1 1 d . . . . .
H12 H 0.903757 0.808578 0.447855 0.040 Uiso 1 1 calc R U . . .
C13 C 1.01201(14) 0.7427(3) 0.5453(2) 0.0358(5) Uani 1 1 d . . . . .
H13 H 1.038113 0.804832 0.497227 0.043 Uiso 1 1 calc R U . . .
C14 C 1.05373(14) 0.6503(4) 0.6453(2) 0.0391(6) Uani 1 1 d . . . . .
H14 H 1.108481 0.649959 0.665906 0.047 Uiso 1 1 calc R U . . .
C15 C 1.01599(17) 0.5591(4) 0.7146(2) 0.0433(6) Uani 1 1 d . . . . .
H15 H 1.044735 0.496317 0.783224 0.052 Uiso 1 1 calc R U . . .
C16 C 0.93627(16) 0.5588(3) 0.6845(2) 0.0383(5) Uani 1 1 d . . . . .
H16 H 0.910487 0.494305 0.732030 0.046 Uiso 1 1 calc R U . . .

loop_
_atom_site_aniso_label
_atom_site_aniso_U_11
_atom_site_aniso_U_22
_atom_site_aniso_U_33
_atom_site_aniso_U_23
_atom_site_aniso_U_13
_atom_site_aniso_U_12
S1 0.0302(3) 0.0322(3) 0.0298(3) -0.00281(19) 0.0122(2) -0.0014(2)
O1 0.0340(10) 0.0464(12) 0.0965(18) 0.0024(11) 0.0167(11) -0.0037(8)
O2 0.0448(11) 0.0666(15) 0.0479(11) -0.0077(10) -0.0034(9) 0.0090(10)
N1 0.0338(10) 0.0310(10) 0.0284(9) -0.0027(7) 0.0118(7) 0.0000(8)
N2 0.0327(9) 0.0286(9) 0.0259(8) -0.0019(7) 0.0113(7) 0.0000(7)
N3 0.0269(9) 0.0208(8) 0.0268(8) 0.0010(6) 0.0129(7) 0.0000(6)
N4 0.0311(11) 0.0321(11) 0.0637(15) -0.0113(10) 0.0086(10) 0.0002(9)
C1 0.0289(10) 0.0215(10) 0.0285(10) 0.0013(8) 0.0080(8) -0.0020(8)
C2 0.0299(10) 0.0190(9) 0.0270(9) -0.0001(7) 0.0142(8) 0.0004(8)
C3 0.0344(11) 0.0270(10) 0.0279(10) 0.0016(8) 0.0174(8) 0.0059(8)
C4 0.0289(10) 0.0176(9) 0.0260(10) -0.0028(7) 0.0141(8) 0.0013(7)
C5 0.0330(11) 0.0213(10) 0.0339(11) -0.0006(8) 0.0191(9) 0.0013(8)
C6 0.0311(11) 0.0240(10) 0.0470(13) -0.0041(9) 0.0224(10) -0.0013(8)
C7 0.0283(11) 0.0230(10) 0.0420(12) -0.0082(9) 0.0083(9) 0.0023(8)
C8 0.0350(11) 0.0218(10) 0.0281(10) -0.0036(8) 0.0097(8) 0.0015(8)
C9 0.0319(10) 0.0193(9) 0.0265(9) -0.0018(7) 0.0142(8) 0.0004(7)
C10 0.0377(12) 0.0348(12) 0.0299(11) -0.0023(9) 0.0121(9) -0.0043(10)
C11 0.0331(11) 0.0267(11) 0.0333(11) -0.0051(9) 0.0100(9) -0.0012(9)
C12 0.0369(12) 0.0280(11) 0.0319(11) 0.0004(9) 0.0052(9) -0.0003(9)
C13 0.0392(12) 0.0313(12) 0.0395(12) -0.0058(9) 0.0151(10) -0.0063(10)
C14 0.0303(12) 0.0363(13) 0.0478(14) -0.0111(11) 0.0058(10) 0.0040(10)
C15 0.0503(15) 0.0356(13) 0.0393(13) 0.0031(10) 0.0045(11) 0.0118(11)
C16 0.0483(14) 0.0328(12) 0.0355(12) 0.0030(10) 0.0143(10) 0.0010(10)

loop_
_atom_type_symbol
_atom_type_description
_atom_type_scat_dispersion_real
_atom_type_scat_dispersion_imag
_atom_type_scat_source
C C 0.0181 0.0091 'International Tables Vol C Tables 4.2.6.8 and 6.1.1.4'
H H 0.0000 0.0000 'International Tables Vol C Tables 4.2.6.8 and 6.1.1.4'
N N 0.0311 0.0180 'International Tables Vol C Tables 4.2.6.8 and 6.1.1.4'
O O 0.0492 0.0322 'International Tables Vol C Tables 4.2.6.8 and 6.1.1.4'
S S 0.3331 0.5567 'International Tables Vol C Tables 4.2.6.8 and 6.1.1.4'

loop_
_exptl_crystal_face_index_h
_exptl_crystal_face_index_k
_exptl_crystal_face_index_l
_exptl_crystal_face_perp_dist
1 0 -2 0.0279
-1 0 2 0.0267
1 -2 1 0.0589
0 1 -1 0.0604
-1 0 0 0.0095
1 0 0 0.0069

loop_
_geom_angle_atom_site_label_1
_geom_angle_atom_site_label_2
_geom_angle_atom_site_label_3
_geom_angle
_geom_angle_site_symmetry_1
_geom_angle_site_symmetry_3
_geom_angle_publ_flag
C1 S1 C10 98.58(10) . . ?
C1 N1 N2 106.46(18) . . ?
C2 N2 N1 107.89(17) . . ?
C1 N3 C3 126.32(18) . . ?
C2 N3 C1 103.85(18) . . ?
C2 N3 C3 129.41(19) . . ?
O1 N4 O2 124.2(2) . . ?
O1 N4 C7 117.6(3) . . ?
O2 N4 C7 118.2(2) . . ?
N1 C1 S1 127.69(17) . . ?
N1 C1 N3 111.41(19) . . ?
N3 C1 S1 120.90(16) . . ?
N2 C2 N3 110.39(19) . . ?
N2 C2 C4 124.13(18) . . ?
N3 C2 C4 125.45(18) . . ?
N3 C3 H3A 109.5 . . ?
N3 C3 H3B 109.5 . . ?
N3 C3 H3C 109.5 . . ?
H3A C3 H3B 109.5 . . ?
H3A C3 H3C 109.5 . . ?
H3B C3 H3C 109.5 . . ?
C5 C4 C2 118.82(19) . . ?
C9 C4 C2 121.35(18) . . ?
C9 C4 C5 119.7(2) . . ?
C4 C5 H5 119.9 . . ?
C6 C5 C4 120.2(2) . . ?
C6 C5 H5 119.9 . . ?
C5 C6 H6 120.6 . . ?
C5 C6 C7 118.7(2) . . ?
C7 C6 H6 120.6 . . ?
C6 C7 N4 119.8(2) . . ?
C6 C7 C8 122.3(2) . . ?
C8 C7 N4 117.9(2) . . ?
C7 C8 H8 120.6 . . ?
C9 C8 C7 118.8(2) . . ?
C9 C8 H8 120.6 . . ?
C4 C9 H9 119.9 . . ?
C8 C9 C4 120.24(19) . . ?
C8 C9 H9 119.9 . . ?
S1 C10 H10A 109.8 . . ?
S1 C10 H10B 109.8 . . ?
H10A C10 H10B 108.2 . . ?
C11 C10 S1 109.57(16) . . ?
C11 C10 H10A 109.8 . . ?
C11 C10 H10B 109.8 . . ?
C12 C11 C10 121.5(2) . . ?
C16 C11 C10 119.2(2) . . ?
C16 C11 C12 119.2(2) . . ?
C11 C12 H12 119.9 . . ?
C13 C12 C11 120.2(2) . . ?
C13 C12 H12 119.9 . . ?
C12 C13 H13 120.1 . . ?
C12 C13 C14 119.9(2) . . ?
C14 C13 H13 120.1 . . ?
C13 C14 H14 119.9 . . ?
C15 C14 C13 120.2(2) . . ?
C15 C14 H14 119.9 . . ?
C14 C15 H15 120.0 . . ?
C14 C15 C16 120.1(2) . . ?
C16 C15 H15 120.0 . . ?
C11 C16 H16 119.8 . . ?
C15 C16 C11 120.5(2) . . ?
C15 C16 H16 119.8 . . ?

loop_
_geom_bond_atom_site_label_1
_geom_bond_atom_site_label_2
_geom_bond_distance
_geom_bond_site_symmetry_2
_geom_bond_publ_flag
S1 C1 1.745(2) . ?
S1 C10 1.828(2) . ?
O1 N4 1.208(3) . ?
O2 N4 1.237(3) . ?
N1 N2 1.387(3) . ?
N1 C1 1.307(3) . ?
N2 C2 1.315(3) . ?
N3 C1 1.377(3) . ?
N3 C2 1.368(3) . ?
N3 C3 1.456(3) . ?
N4 C7 1.470(3) . ?
C2 C4 1.468(3) . ?
C3 H3A 0.9800 . ?
C3 H3B 0.9800 . ?
C3 H3C 0.9800 . ?
C4 C5 1.403(3) . ?
C4 C9 1.399(3) . ?
C5 H5 0.9500 . ?
C5 C6 1.383(3) . ?
C6 H6 0.9500 . ?
C6 C7 1.384(4) . ?
C7 C8 1.387(3) . ?
C8 H8 0.9500 . ?
C8 C9 1.380(3) . ?
C9 H9 0.9500 . ?
C10 H10A 0.9900 . ?
C10 H10B 0.9900 . ?
C10 C11 1.511(3) . ?
C11 C12 1.396(3) . ?
C11 C16 1.385(3) . ?
C12 H12 0.9500 . ?
C12 C13 1.383(3) . ?
C13 H13 0.9500 . ?
C13 C14 1.387(4) . ?
C14 H14 0.9500 . ?
C14 C15 1.378(4) . ?
C15 H15 0.9500 . ?
C15 C16 1.383(4) . ?
C16 H16 0.9500 . ?

loop_
_geom_torsion_atom_site_label_1
_geom_torsion_atom_site_label_2
_geom_torsion_atom_site_label_3
_geom_torsion_atom_site_label_4
_geom_torsion
_geom_torsion_site_symmetry_1
_geom_torsion_site_symmetry_2
_geom_torsion_site_symmetry_3
_geom_torsion_site_symmetry_4
_geom_torsion_publ_flag
S1 C10 C11 C12 52.3(3) . . . . ?
S1 C10 C11 C16 -129.6(2) . . . . ?
O1 N4 C7 C6 6.7(3) . . . . ?
O1 N4 C7 C8 -173.9(2) . . . . ?
O2 N4 C7 C6 -173.6(2) . . . . ?
O2 N4 C7 C8 5.8(3) . . . . ?
N1 N2 C2 N3 -0.3(2) . . . . ?
N1 N2 C2 C4 -178.41(18) . . . . ?
N2 N1 C1 S1 179.99(16) . . . . ?
N2 N1 C1 N3 0.0(2) . . . . ?
N2 C2 C4 C5 -40.6(3) . . . . ?
N2 C2 C4 C9 136.0(2) . . . . ?
N3 C2 C4 C5 141.6(2) . . . . ?
N3 C2 C4 C9 -41.8(3) . . . . ?
N4 C7 C8 C9 -179.21(19) . . . . ?
C1 S1 C10 C11 -176.95(17) . . . . ?
C1 N1 N2 C2 0.2(2) . . . . ?
C1 N3 C2 N2 0.3(2) . . . . ?
C1 N3 C2 C4 178.39(19) . . . . ?
C2 N3 C1 S1 179.84(15) . . . . ?
C2 N3 C1 N1 -0.2(2) . . . . ?
C2 C4 C5 C6 176.23(19) . . . . ?
C2 C4 C9 C8 -175.57(18) . . . . ?
C3 N3 C1 S1 6.7(3) . . . . ?
C3 N3 C1 N1 -173.30(19) . . . . ?
C3 N3 C2 N2 173.10(19) . . . . ?
C3 N3 C2 C4 -8.8(3) . . . . ?
C4 C5 C6 C7 -0.3(3) . . . . ?
C5 C4 C9 C8 1.0(3) . . . . ?
C5 C6 C7 N4 179.75(19) . . . . ?
C5 C6 C7 C8 0.4(3) . . . . ?
C6 C7 C8 C9 0.2(3) . . . . ?
C7 C8 C9 C4 -0.9(3) . . . . ?
C9 C4 C5 C6 -0.4(3) . . . . ?
C10 S1 C1 N1 -2.7(2) . . . . ?
C10 S1 C1 N3 177.23(17) . . . . ?
C10 C11 C12 C13 178.2(2) . . . . ?
C10 C11 C16 C15 -177.5(2) . . . . ?
C11 C12 C13 C14 -0.6(4) . . . . ?
C12 C11 C16 C15 0.7(4) . . . . ?
C12 C13 C14 C15 0.5(4) . . . . ?
C13 C14 C15 C16 0.3(4) . . . . ?
C14 C15 C16 C11 -0.9(4) . . . . ?
C16 C11 C12 C13 0.0(4) . . . . ?

loop_
_exptl_oxdiff_crystal_face_indexfrac_h
_exptl_oxdiff_crystal_face_indexfrac_k
_exptl_oxdiff_crystal_face_indexfrac_l
_exptl_oxdiff_crystal_face_x
_exptl_oxdiff_crystal_face_y
_exptl_oxdiff_crystal_face_z
1.0040 -0.0002 -1.9997 -0.0637 0.1894 -0.1723
-1.0040 0.0002 1.9997 0.0637 -0.1894 0.1723
0.9946 -1.9989 1.0004 -0.0791 0.1702 0.4085
0.0038 0.9994 -1.0000 0.0019 -0.0402 -0.2436
-1.0004 0.0002 -0.0006 0.0871 0.0098 -0.0149
1.0004 -0.0002 0.0006 -0.0871 -0.0098 0.0149
